data_2230245
loop_
_publ_author_name
'Ramli, Youssef'
'Moussaif, Ahmed'
'Zouihri, Hafid'
'Bourichi, Houda'
'Essassi, El Mokhtar'

_publ_section_title
;
 <i>N</i>'-(3-Methylquinoxalin-2-yl)-<i>N</i>'-phenylbenzohydrazide
;
_journal_coeditor_code BT5532
_journal_issue 6
_journal_name_full 'Acta Crystallographica Section E'
_journal_page_first o1374
_journal_paper_doi 10.1107/S160053681101703X
_journal_volume 67
_journal_year 2011
_chemical_formula_iupac 'C22 H18 N4 O'
_chemical_formula_moiety 'C22 H18 N4 O'
_chemical_formula_sum 'C22 H18 N4 O'
_chemical_formula_weight 354.40
_chemical_name_systematic
;
<i>N</i>'-(3-Methylquinoxalin-2-yl)-<i>N</i>'-phenylbenzohydrazide
;
_space_group_IT_number 14
_symmetry_cell_setting monoclinic
_symmetry_space_group_name_Hall '-P 2ybc'
_symmetry_space_group_name_H-M 'P 1 21/c 1'
_atom_sites_solution_hydrogens geom
_atom_sites_solution_primary direct
_atom_sites_solution_secondary difmap
_audit_creation_method SHELXL-97
_cell_angle_alpha 90.00
_cell_angle_beta 100.108(3)
_cell_angle_gamma 90.00
_cell_formula_units_Z 4
_cell_length_a 18.6809(12)
_cell_length_b 10.5840(8)
_cell_length_c 9.5860(6)
_cell_measurement_reflns_used 345
_cell_measurement_temperature 296(2)
_cell_measurement_theta_max 26.8
_cell_measurement_theta_min 2.7
_cell_volume 1865.9(2)
_computing_cell_refinement 'SAINT (Bruker, 2005)'
_computing_data_collection 'APEX2 (Bruker, 2005)'
_computing_data_reduction 'SAINT (Bruker, 2005)'
_computing_molecular_graphics 'PLATON (Spek, 2009)'
_computing_publication_material 'publCIF (Westrip, 2010)'
_computing_structure_refinement 'SHELXL97 (Sheldrick, 2008)'
_computing_structure_solution 'SHELXS97 (Sheldrick, 2008)'
_diffrn_ambient_temperature 296(2)
_diffrn_measured_fraction_theta_full 0.998
_diffrn_measured_fraction_theta_max 0.998
_diffrn_measurement_device_type 'Bruker APEXII CCD detector'
_diffrn_measurement_method '\w and \f'
_diffrn_radiation_monochromator graphite
_diffrn_radiation_source 'fine-focus sealed tube'
_diffrn_radiation_type MoK\a
_diffrn_radiation_wavelength 0.71073
_diffrn_reflns_av_R_equivalents 0.0435
_diffrn_reflns_av_sigmaI/netI 0.0505
_diffrn_reflns_limit_h_max 24
_diffrn_reflns_limit_h_min -24
_diffrn_reflns_limit_k_max 13
_diffrn_reflns_limit_k_min -8
_diffrn_reflns_limit_l_max 10
_diffrn_reflns_limit_l_min -12
_diffrn_reflns_number 19397
_diffrn_reflns_theta_full 28.02
_diffrn_reflns_theta_max 28.02
_diffrn_reflns_theta_min 1.11
_exptl_absorpt_coefficient_mu 0.080
_exptl_absorpt_correction_type none
_exptl_crystal_colour colourless
_exptl_crystal_density_diffrn 1.262
_exptl_crystal_density_method 'not measured'
_exptl_crystal_description prism
_exptl_crystal_F_000 744
_exptl_crystal_size_max 0.35
_exptl_crystal_size_mid 0.34
_exptl_crystal_size_min 0.18
_refine_diff_density_max 0.130
_refine_diff_density_min -0.198
_refine_ls_extinction_method none
_refine_ls_goodness_of_fit_ref 1.014
_refine_ls_hydrogen_treatment constr
_refine_ls_matrix_type full
_refine_ls_number_parameters 245
_refine_ls_number_reflns 4502
_refine_ls_number_restraints 0
_refine_ls_restrained_S_all 1.014
_refine_ls_R_factor_all 0.1153
_refine_ls_R_factor_gt 0.0482
_refine_ls_shift/su_max 0.000
_refine_ls_shift/su_mean 0.000
_refine_ls_structure_factor_coef Fsqd
_refine_ls_weighting_details 'calc w=1/[\s^2^(Fo^2^)+(0.0573P)^2^+0.0000P] where P=(Fo^2^+2Fc^2^)/3'
_refine_ls_weighting_scheme calc
_refine_ls_wR_factor_gt 0.1054
_refine_ls_wR_factor_ref 0.1298
_reflns_number_gt 2286
_reflns_number_total 4502
_reflns_threshold_expression I>2\s(I)
_cod_data_source_file bt5532.cif
_cod_data_source_block I
_cod_original_sg_symbol_H-M 'P 21/c'
_cod_database_code 2230245
_cod_database_fobs_code 2230245

loop_
_symmetry_equiv_pos_as_xyz
'x, y, z'
'-x, y+1/2, -z+1/2'
'-x, -y, -z'
'x, -y-1/2, z-1/2'

loop_
_atom_site_type_symbol
_atom_site_label
_atom_site_fract_x
_atom_site_fract_y
_atom_site_fract_z
_atom_site_U_iso_or_equiv
_atom_site_adp_type
_atom_site_calc_flag
_atom_site_refinement_flags
_atom_site_occupancy
_atom_site_symmetry_multiplicity
_atom_site_disorder_assembly
_atom_site_disorder_group
N N1 0.26330(7) 0.48128(13) 0.36620(14) 0.0485(4) Uani d . 1 1 . .
N N2 0.16619(8) 0.65538(14) 0.21427(16) 0.0568(4) Uani d . 1 1 . .
N N3 0.20960(7) 0.31873(13) 0.22361(14) 0.0480(4) Uani d . 1 1 . .
O O1 0.30401(6) 0.31707(11) 0.04356(12) 0.0578(3) Uani d . 1 1 . .
C C8 0.38609(8) 0.17788(14) 0.18621(16) 0.0439(4) Uani d . 1 1 . .
C C7 0.31928(8) 0.25585(14) 0.15321(16) 0.0415(4) Uani d . 1 1 . .
C C21 0.26800(9) 0.60703(16) 0.39925(18) 0.0494(4) Uani d . 1 1 . .
N N4 0.27553(7) 0.25367(12) 0.25080(13) 0.0465(3) Uani d . 1 1 . .
H H6 0.2880 0.2128 0.3288 0.056 Uiso calc R 1 1 . .
C C14 0.21230(8) 0.44722(15) 0.26227(17) 0.0437(4) Uani d . 1 1 . .
C C15 0.16273(8) 0.53545(17) 0.18063(17) 0.0488(4) Uani d . 1 1 . .
C C16 0.21862(9) 0.69384(16) 0.32436(19) 0.0524(4) Uani d . 1 1 . .
C C6 0.14703(9) 0.24218(16) 0.21688(17) 0.0483(4) Uani d . 1 1 . .
C C20 0.32204(10) 0.65006(19) 0.5091(2) 0.0669(5) Uani d . 1 1 . .
H H20 0.3549 0.5931 0.5588 0.080 Uiso calc R 1 1 . .
C C13 0.39464(10) 0.08112(17) 0.28516(18) 0.0595(5) Uani d . 1 1 . .
H H13 0.3579 0.0650 0.3368 0.071 Uiso calc R 1 1 . .
C C22 0.11033(9) 0.49634(18) 0.05163(19) 0.0671(5) Uani d . 1 1 . .
H H22A 0.0695 0.4544 0.0797 0.101 Uiso calc R 1 1 . .
H H22B 0.1340 0.4398 -0.0040 0.101 Uiso calc R 1 1 . .
H H22C 0.0937 0.5697 -0.0036 0.101 Uiso calc R 1 1 . .
C C17 0.22522(11) 0.82237(18) 0.3608(2) 0.0722(6) Uani d . 1 1 . .
H H17 0.1934 0.8811 0.3116 0.087 Uiso calc R 1 1 . .
C C1 0.08899(9) 0.28171(18) 0.27791(19) 0.0597(5) Uani d . 1 1 . .
H H1 0.0921 0.3569 0.3288 0.072 Uiso calc R 1 1 . .
C C19 0.32655(12) 0.7747(2) 0.5432(2) 0.0783(6) Uani d . 1 1 . .
H H19 0.3621 0.8024 0.6172 0.094 Uiso calc R 1 1 . .
C C9 0.44130(10) 0.19941(18) 0.1104(2) 0.0680(5) Uani d . 1 1 . .
H H9 0.4366 0.2633 0.0428 0.082 Uiso calc R 1 1 . .
C C5 0.14310(10) 0.12638(18) 0.14787(18) 0.0647(5) Uani d . 1 1 . .
H H5 0.1821 0.0976 0.1083 0.078 Uiso calc R 1 1 . .
C C12 0.45673(13) 0.0085(2) 0.3081(2) 0.0784(6) Uani d . 1 1 . .
H H12 0.4617 -0.0562 0.3747 0.094 Uiso calc R 1 1 . .
C C18 0.27851(12) 0.8610(2) 0.4687(2) 0.0800(7) Uani d . 1 1 . .
H H18 0.2826 0.9462 0.4925 0.096 Uiso calc R 1 1 . .
C C3 0.02217(13) 0.0973(3) 0.1942(3) 0.0912(7) Uani d . 1 1 . .
H H3 -0.0202 0.0496 0.1845 0.109 Uiso calc R 1 1 . .
C C11 0.51074(12) 0.0315(2) 0.2334(3) 0.0920(8) Uani d . 1 1 . .
H H11 0.5527 -0.0174 0.2492 0.110 Uiso calc R 1 1 . .
C C2 0.02629(11) 0.2097(2) 0.2635(2) 0.0786(6) Uani d . 1 1 . .
H H2 -0.0132 0.2385 0.3015 0.094 Uiso calc R 1 1 . .
C C4 0.08056(14) 0.0540(2) 0.1384(2) 0.0846(7) Uani d . 1 1 . .
H H4 0.0781 -0.0244 0.0940 0.102 Uiso calc R 1 1 . .
C C10 0.50361(11) 0.1261(2) 0.1350(3) 0.0936(7) Uani d . 1 1 . .
H H10 0.5408 0.1413 0.0842 0.112 Uiso calc R 1 1 . .

loop_
_atom_site_aniso_label
_atom_site_aniso_U_11
_atom_site_aniso_U_22
_atom_site_aniso_U_33
_atom_site_aniso_U_12
_atom_site_aniso_U_13
_atom_site_aniso_U_23
N1 0.0488(8) 0.0440(9) 0.0508(9) -0.0024(6) 0.0038(7) -0.0003(7)
N2 0.0587(10) 0.0500(9) 0.0627(10) 0.0109(7) 0.0132(8) 0.0060(8)
N3 0.0438(8) 0.0416(8) 0.0578(9) 0.0045(6) 0.0069(6) -0.0038(7)
O1 0.0811(9) 0.0501(7) 0.0434(7) 0.0102(6) 0.0140(6) 0.0074(6)
C8 0.0494(10) 0.0392(9) 0.0430(9) 0.0002(7) 0.0078(8) -0.0100(8)
C7 0.0550(10) 0.0329(8) 0.0367(9) -0.0027(7) 0.0085(8) -0.0046(7)
C21 0.0529(11) 0.0451(10) 0.0525(10) -0.0055(8) 0.0155(9) -0.0019(9)
N4 0.0519(8) 0.0461(8) 0.0425(8) 0.0109(7) 0.0108(6) 0.0039(6)
C14 0.0434(9) 0.0433(10) 0.0463(10) 0.0012(7) 0.0130(8) -0.0007(8)
C15 0.0464(10) 0.0515(11) 0.0491(10) 0.0040(8) 0.0102(8) 0.0025(8)
C16 0.0593(11) 0.0452(11) 0.0568(11) 0.0018(8) 0.0211(9) -0.0004(9)
C6 0.0535(11) 0.0469(10) 0.0420(9) -0.0038(8) 0.0014(8) 0.0021(8)
C20 0.0673(13) 0.0631(13) 0.0680(13) -0.0137(10) 0.0057(10) -0.0070(10)
C13 0.0703(12) 0.0569(12) 0.0530(11) 0.0181(9) 0.0151(9) 0.0026(9)
C22 0.0625(12) 0.0742(14) 0.0594(12) 0.0054(10) -0.0036(9) 0.0084(10)
C17 0.0926(16) 0.0447(12) 0.0864(15) 0.0049(10) 0.0350(13) -0.0032(11)
C1 0.0585(12) 0.0592(12) 0.0619(12) -0.0044(9) 0.0119(9) 0.0024(9)
C19 0.0889(16) 0.0694(16) 0.0789(15) -0.0287(12) 0.0211(12) -0.0173(12)
C9 0.0633(13) 0.0635(13) 0.0811(14) -0.0031(10) 0.0237(11) -0.0011(11)
C5 0.0803(14) 0.0571(12) 0.0537(11) -0.0069(10) 0.0030(10) -0.0043(10)
C12 0.0894(16) 0.0696(15) 0.0717(14) 0.0300(12) 0.0017(13) -0.0025(11)
C18 0.1086(18) 0.0520(13) 0.0909(17) -0.0234(13) 0.0488(15) -0.0208(13)
C3 0.0790(17) 0.101(2) 0.0875(17) -0.0368(14) -0.0014(13) 0.0133(15)
C11 0.0630(15) 0.0860(18) 0.119(2) 0.0220(13) -0.0057(14) -0.0242(16)
C2 0.0630(14) 0.0899(17) 0.0824(15) -0.0134(12) 0.0112(11) 0.0153(13)
C4 0.1145(19) 0.0618(14) 0.0688(14) -0.0309(14) -0.0081(13) -0.0045(11)
C10 0.0595(14) 0.0962(19) 0.133(2) -0.0001(13) 0.0396(14) -0.0130(17)

loop_
_atom_type_symbol
_atom_type_description
_atom_type_scat_dispersion_real
_atom_type_scat_dispersion_imag
_atom_type_scat_source
C C 0.0033 0.0016 'International Tables Vol C Tables 4.2.6.8 and 6.1.1.4'
H H 0.0000 0.0000 'International Tables Vol C Tables 4.2.6.8 and 6.1.1.4'
N N 0.0061 0.0033 'International Tables Vol C Tables 4.2.6.8 and 6.1.1.4'
O O 0.0106 0.0060 'International Tables Vol C Tables 4.2.6.8 and 6.1.1.4'

loop_
_geom_angle_atom_site_label_1
_geom_angle_atom_site_label_2
_geom_angle_atom_site_label_3
_geom_angle_site_symmetry_1
_geom_angle_site_symmetry_3
_geom_angle
_geom_angle_publ_flag
C14 N1 C21 . . 117.07(14) ?
C15 N2 C16 . . 118.43(14) ?
N4 N3 C14 . . 115.97(12) ?
N4 N3 C6 . . 114.91(13) ?
C14 N3 C6 . . 123.80(13) ?
C9 C8 C13 . . 118.36(16) ?
C9 C8 C7 . . 118.30(16) ?
C13 C8 C7 . . 123.28(15) ?
O1 C7 N4 . . 121.80(14) ?
O1 C7 C8 . . 122.53(14) ?
N4 C7 C8 . . 115.66(14) ?
N1 C21 C20 . . 119.94(17) ?
N1 C21 C16 . . 120.52(16) ?
C20 C21 C16 . . 119.53(17) ?
C7 N4 N3 . . 119.04(13) ?
C7 N4 H6 . . 120.5 ?
N3 N4 H6 . . 120.5 ?
N1 C14 N3 . . 117.14(14) ?
N1 C14 C15 . . 123.27(15) ?
N3 C14 C15 . . 119.46(14) ?
N2 C15 C14 . . 119.62(15) ?
N2 C15 C22 . . 118.00(15) ?
C14 C15 C22 . . 122.24(16) ?
N2 C16 C17 . . 119.95(17) ?
N2 C16 C21 . . 121.02(16) ?
C17 C16 C21 . . 118.99(18) ?
C1 C6 C5 . . 119.22(17) ?
C1 C6 N3 . . 120.67(15) ?
C5 C6 N3 . . 120.11(16) ?
C19 C20 C21 . . 120.2(2) ?
C19 C20 H20 . . 119.9 ?
C21 C20 H20 . . 119.9 ?
C12 C13 C8 . . 120.95(19) ?
C12 C13 H13 . . 119.5 ?
C8 C13 H13 . . 119.5 ?
C15 C22 H22A . . 109.5 ?
C15 C22 H22B . . 109.5 ?
H22A C22 H22B . . 109.5 ?
C15 C22 H22C . . 109.5 ?
H22A C22 H22C . . 109.5 ?
H22B C22 H22C . . 109.5 ?
C18 C17 C16 . . 119.9(2) ?
C18 C17 H17 . . 120.0 ?
C16 C17 H17 . . 120.0 ?
C2 C1 C6 . . 120.24(19) ?
C2 C1 H1 . . 119.9 ?
C6 C1 H1 . . 119.9 ?
C20 C19 C18 . . 120.6(2) ?
C20 C19 H19 . . 119.7 ?
C18 C19 H19 . . 119.7 ?
C8 C9 C10 . . 120.1(2) ?
C8 C9 H9 . . 120.0 ?
C10 C9 H9 . . 120.0 ?
C4 C5 C6 . . 119.50(19) ?
C4 C5 H5 . . 120.3 ?
C6 C5 H5 . . 120.3 ?
C11 C12 C13 . . 120.0(2) ?
C11 C12 H12 . . 120.0 ?
C13 C12 H12 . . 120.0 ?
C17 C18 C19 . . 120.8(2) ?
C17 C18 H18 . . 119.6 ?
C19 C18 H18 . . 119.6 ?
C2 C3 C4 . . 120.1(2) ?
C2 C3 H3 . . 119.9 ?
C4 C3 H3 . . 119.9 ?
C12 C11 C10 . . 120.3(2) ?
C12 C11 H11 . . 119.9 ?
C10 C11 H11 . . 119.9 ?
C3 C2 C1 . . 120.4(2) ?
C3 C2 H2 . . 119.8 ?
C1 C2 H2 . . 119.8 ?
C3 C4 C5 . . 120.5(2) ?
C3 C4 H4 . . 119.8 ?
C5 C4 H4 . . 119.8 ?
C11 C10 C9 . . 120.4(2) ?
C11 C10 H10 . . 119.8 ?
C9 C10 H10 . . 119.8 ?

loop_
_geom_bond_atom_site_label_1
_geom_bond_atom_site_label_2
_geom_bond_site_symmetry_2
_geom_bond_distance
_geom_bond_publ_flag
N1 C14 . 1.3028(19) ?
N1 C21 . 1.367(2) ?
N2 C15 . 1.308(2) ?
N2 C16 . 1.370(2) ?
N3 N4 . 1.3951(16) ?
N3 C14 . 1.408(2) ?
N3 C6 . 1.414(2) ?
O1 C7 . 1.2251(17) ?
C8 C9 . 1.381(2) ?
C8 C13 . 1.386(2) ?
C8 C7 . 1.483(2) ?
C7 N4 . 1.3461(18) ?
C21 C20 . 1.401(2) ?
C21 C16 . 1.406(2) ?
N4 H6 . 0.8600 ?
C14 C15 . 1.445(2) ?
C15 C22 . 1.495(2) ?
C16 C17 . 1.405(2) ?
C6 C1 . 1.384(2) ?
C6 C5 . 1.389(2) ?
C20 C19 . 1.358(3) ?
C20 H20 . 0.9300 ?
C13 C12 . 1.376(2) ?
C13 H13 . 0.9300 ?
C22 H22A . 0.9600 ?
C22 H22B . 0.9600 ?
C22 H22C . 0.9600 ?
C17 C18 . 1.366(3) ?
C17 H17 . 0.9300 ?
C1 C2 . 1.384(2) ?
C1 H1 . 0.9300 ?
C19 C18 . 1.388(3) ?
C19 H19 . 0.9300 ?
C9 C10 . 1.385(3) ?
C9 H9 . 0.9300 ?
C5 C4 . 1.387(3) ?
C5 H5 . 0.9300 ?
C12 C11 . 1.358(3) ?
C12 H12 . 0.9300 ?
C18 H18 . 0.9300 ?
C3 C2 . 1.358(3) ?
C3 C4 . 1.375(3) ?
C3 H3 . 0.9300 ?
C11 C10 . 1.366(3) ?
C11 H11 . 0.9300 ?
C2 H2 . 0.9300 ?
C4 H4 . 0.9300 ?
C10 H10 . 0.9300 ?

loop_
_geom_hbond_atom_site_label_D
_geom_hbond_atom_site_label_H
_geom_hbond_atom_site_label_A
_geom_hbond_site_symmetry_A
_geom_hbond_distance_DH
_geom_hbond_distance_HA
_geom_hbond_distance_DA
_geom_hbond_angle_DHA
_geom_hbond_publ_flag
N4 H6 O1 4_566 0.8600 2.0500 2.863(2) 157.00 yes
C18 H18 O1 4_576 0.9300 2.5700 3.496(3) 175.00 yes
C22 H22B Cg1 4_554 0.96 2.99 3.696(2) 131 yes
C20 H20 Cg2 4_555 0.93 2.94 3.866(2) 175 yes

loop_
_geom_torsion_atom_site_label_1
_geom_torsion_atom_site_label_2
_geom_torsion_atom_site_label_3
_geom_torsion_atom_site_label_4
_geom_torsion_site_symmetry_1
_geom_torsion_site_symmetry_2
_geom_torsion_site_symmetry_3
_geom_torsion_site_symmetry_4
_geom_torsion
_geom_torsion_publ_flag
C21 N1 C14 N3 . . . . 177.02(16) no
C21 N1 C14 C15 . . . . 1.5(3) no
C14 N1 C21 C16 . . . . 0.9(3) no
C14 N1 C21 C20 . . . . -179.40(18) no
C16 N2 C15 C14 . . . . 1.8(3) no
C16 N2 C15 C22 . . . . -174.01(17) no
C15 N2 C16 C17 . . . . 178.2(2) no
C15 N2 C16 C21 . . . . 0.4(3) no
C6 N3 N4 C7 . . . . 117.98(18) no
C14 N3 N4 C7 . . . . -86.8(2) no
N4 N3 C6 C1 . . . . 138.71(18) no
N4 N3 C6 C5 . . . . -41.6(2) no
C14 N3 C6 C1 . . . . -14.3(3) no
C14 N3 C6 C5 . . . . 165.36(18) no
N4 N3 C14 N1 . . . . -27.4(2) no
N4 N3 C14 C15 . . . . 148.32(16) no
C6 N3 C14 N1 . . . . 125.33(19) no
C6 N3 C14 C15 . . . . -58.9(2) no
N3 N4 C7 O1 . . . . 2.7(3) no
N3 N4 C7 C8 . . . . -176.34(15) no
C6 C1 C2 C3 . . . . 2.7(4) no
C2 C1 C6 N3 . . . . 176.1(2) no
C2 C1 C6 C5 . . . . -3.6(3) no
C1 C2 C3 C4 . . . . 0.1(4) no
C2 C3 C4 C5 . . . . -2.1(4) no
C3 C4 C5 C6 . . . . 1.2(4) no
C4 C5 C6 N3 . . . . -178.0(2) no
C4 C5 C6 C1 . . . . 1.6(3) no
O1 C7 C8 C9 . . . . 16.7(3) no
O1 C7 C8 C13 . . . . -160.64(18) no
N4 C7 C8 C9 . . . . -164.24(18) no
N4 C7 C8 C13 . . . . 18.4(3) no
C7 C8 C9 C10 . . . . -178.0(2) no
C13 C8 C9 C10 . . . . -0.5(3) no
C7 C8 C13 C12 . . . . 177.6(2) no
C9 C8 C13 C12 . . . . 0.3(3) no
C8 C9 C10 C11 . . . . 0.4(4) no
C9 C10 C11 C12 . . . . -0.1(5) no
C10 C11 C12 C13 . . . . -0.2(5) no
C11 C12 C13 C8 . . . . 0.1(4) no
N1 C14 C15 N2 . . . . -2.9(3) no
N1 C14 C15 C22 . . . . 172.71(17) no
N3 C14 C15 N2 . . . . -178.39(17) no
N3 C14 C15 C22 . . . . -2.8(3) no
N2 C16 C17 C18 . . . . -178.6(2) no
C21 C16 C17 C18 . . . . -0.8(3) no
N2 C16 C21 N1 . . . . -1.9(3) no
N2 C16 C21 C20 . . . . 178.37(19) no
C17 C16 C21 N1 . . . . -179.65(19) no
C17 C16 C21 C20 . . . . 0.6(3) no
C16 C17 C18 C19 . . . . 0.0(4) no
C17 C18 C19 C20 . . . . 1.0(4) no
C18 C19 C20 C21 . . . . -1.2(4) no
C19 C20 C21 N1 . . . . -179.4(2) no
C19 C20 C21 C16 . . . . 0.4(3) no

loop_
_cod_related_entry_id
_cod_related_entry_database
_cod_related_entry_code
1 ChemSpider 30656681
